data_1576817
loop_
_publ_author_name
'Jiang, Katherine Gui-Min'
'Xu, Guang-Xi'
'Lee, Lawrence Cho-Cheung'
'Wei, Fangfang'
'Wu, Siye'
'Wong, Keith Man-Chung'
'Lo, Kenneth Kam-Wing'

_publ_section_title
;
 Mitochondria-targeting cyclometallated rhodium(iii) complexes appended
 with two rhodamine units as Type I photosensitisers for bioimaging and
 photocytotoxicity applications by inducing pyroptosis.
;
_journal_issue 16
_journal_name_full 'Chemical science'
_journal_page_first 8197
_journal_page_last 8207
_journal_paper_doi 10.1039/d5sc09339b
_journal_volume 17
_journal_year 2026
_chemical_formula_moiety 'C92 H84 N10 O2 Rh, 3.67(C H2 Cl2), 3(F6 P)'
_chemical_formula_sum 'C95.67 H91.34 Cl7.34 F18 N10 O2 P3 Rh'
_chemical_formula_weight 2210.94
_space_group_crystal_system triclinic
_space_group_IT_number 2
_space_group_name_Hall '-P 1'
_space_group_name_H-M_alt 'P -1'
_atom_sites_solution_hydrogens geom
_atom_sites_solution_primary dual
_audit_creation_date 2025-07-04
_audit_creation_method
;
Olex2 1.2
(compiled 2018.05.29 svn.r3508 for OlexSys, GUI svn.r5506)
;
_audit_update_record
;
2025-07-04 deposited with the CCDC.	2026-02-18 downloaded from the CCDC.
;
_cell_angle_alpha 90.143(2)
_cell_angle_beta 115.081(2)
_cell_angle_gamma 111.391(2)
_cell_formula_units_Z 2
_cell_length_a 17.8770(9)
_cell_length_b 18.2248(9)
_cell_length_c 18.6094(9)
_cell_measurement_reflns_used 9416
_cell_measurement_temperature 100(2)
_cell_measurement_theta_max 27.55
_cell_measurement_theta_min 2.31
_cell_volume 5023.6(5)
_computing_cell_refinement 'SAINT V8.38A (?, 2016)'
_computing_data_reduction 'SAINT V8.38A (?, 2016)'
_computing_molecular_graphics 'Olex2 (Dolomanov et al., 2009)'
_computing_publication_material 'Olex2 (Dolomanov et al., 2009)'
_computing_structure_refinement 'XL (Sheldrick, 2008)'
_computing_structure_solution 'ShelXT (Sheldrick, 2015)'
_diffrn_ambient_temperature 100.04
_diffrn_detector 'Bruker PHOTON 100 area detector'
_diffrn_detector_area_resol_mean 7.9
_diffrn_detector_type 'CMOS area detector'
_diffrn_measured_fraction_theta_full 0.999
_diffrn_measured_fraction_theta_max 0.996
_diffrn_measurement_device 'three-circle diffractometer'
_diffrn_measurement_device_type 'Bruker CMOS area detector'
_diffrn_measurement_method '\w and \f scans'
_diffrn_radiation_monochromator 'mirror optics'
_diffrn_radiation_probe x-ray
_diffrn_radiation_type MoK\a
_diffrn_radiation_wavelength 0.71073
_diffrn_reflns_av_R_equivalents 0.0522
_diffrn_reflns_av_unetI/netI 0.0410
_diffrn_reflns_Laue_measured_fraction_full 0.999
_diffrn_reflns_Laue_measured_fraction_max 0.996
_diffrn_reflns_limit_h_max 23
_diffrn_reflns_limit_h_min -23
_diffrn_reflns_limit_k_max 23
_diffrn_reflns_limit_k_min -23
_diffrn_reflns_limit_l_max 24
_diffrn_reflns_limit_l_min -24
_diffrn_reflns_number 110505
_diffrn_reflns_point_group_measured_fraction_full 0.999
_diffrn_reflns_point_group_measured_fraction_max 0.996
_diffrn_reflns_theta_full 25.242
_diffrn_reflns_theta_max 27.596
_diffrn_reflns_theta_min 2.203
_diffrn_source 'microfocus sealed X-ray tube'
_diffrn_source_type 'Incoatec I\ms'
_diffrn_standards_number 0
_exptl_absorpt_coefficient_mu 0.499
_exptl_absorpt_correction_T_max 0.0468
_exptl_absorpt_correction_T_min 0.0243
_exptl_absorpt_correction_type multi-scan
_exptl_absorpt_process_details
'SADABS-2016/2 (Bruker,2016/2) was used for absorption correction. wR2(int) was 0.1252 before and 0.0643 after correction. The Ratio of minimum to maximum transmission is 0.5192. The \l/2 correction factor is Not present.'
_exptl_crystal_colour 'dark green'
_exptl_crystal_colour_modifier dark
_exptl_crystal_colour_primary green
_exptl_crystal_density_diffrn 1.462
_exptl_crystal_description block
_exptl_crystal_F_000 2256
_exptl_crystal_size_max 0.4
_exptl_crystal_size_mid 0.36
_exptl_crystal_size_min 0.35
_refine_diff_density_max 1.503
_refine_diff_density_min -0.729
_refine_diff_density_rms 0.106
_refine_ls_extinction_method none
_refine_ls_goodness_of_fit_ref 1.053
_refine_ls_hydrogen_treatment constr
_refine_ls_matrix_type full
_refine_ls_number_parameters 1360
_refine_ls_number_reflns 23231
_refine_ls_number_restraints 14
_refine_ls_restrained_S_all 1.055
_refine_ls_R_factor_all 0.0779
_refine_ls_R_factor_gt 0.0574
_refine_ls_shift/su_max 0.005
_refine_ls_shift/su_mean 0.000
_refine_ls_structure_factor_coef Fsqd
_refine_ls_weighting_details 'w=1/[\s^2^(Fo^2^)+(0.0918P)^2^+9.6808P] where P=(Fo^2^+2Fc^2^)/3'
_refine_ls_weighting_scheme calc
_refine_ls_wR_factor_gt 0.1616
_refine_ls_wR_factor_ref 0.1783
_reflns_Friedel_coverage 0.000
_reflns_number_gt 18281
_reflns_number_total 23231
_reflns_threshold_expression 'I > 2\s(I)'
_cod_data_source_file d5sc09339b2.cif
_cod_data_source_block w2
_cod_depositor_comments 'Adding full bibliography for 1576817.cif.'
_cod_original_cell_volume 5023.5(4)
_cod_database_code 1576817
_shelx_shelxl_version_number 2016/6
_shelx_space_group_comment
;
The symmetry employed for this shelxl refinement is uniquely defined
by the following loop, which should always be used as a source of
symmetry information in preference to the above space-group names.
They are only intended as comments.
;
_shelx_estimated_absorpt_t_max 0.845
_shelx_estimated_absorpt_t_min 0.825
_olex2_refinement_description
;
1. Fixed Uiso
 At 1.2 times of:
  All C(H) groups, All C(H,H) groups, All C(H,H,H,H) groups
 At 1.5 times of:
  All C(H,H,H) groups
2. Restrained distances
 Cl10-C97
 1.8 with sigma of 0.01
 C97-Cl9A
 1.8 with sigma of 0.01
3. Uiso/Uaniso restraints and constraints
Uanis(C96) \\sim Ueq: with sigma of 0.01 and sigma for terminal atoms of 0.02
Uanis(C97) \\sim Ueq: with sigma of 0.005 and sigma for terminal atoms of 0.01
4. Others
 Sof(F17A)=Sof(F16A)=Sof(F7A)=1-FVAR(1)
 Sof(F17)=Sof(F7)=Sof(F16)=FVAR(1)
 Fixed Sof: Cl7(0.33333) Cl8(0.33333) C96(0.6667) H96a(0.33333) H96b(0.33333)
 H96c(0.33333) H96d(0.33333) Cl8A(0.33333) Cl7A(0.33333) Cl6(0.25) Cl10(0.25)
 Cl5A(0.25) Cl9(0.25) C95(0.5) H95a(0.25) H95b(0.25) H95c(0.25) H95d(0.25)
 C97(0.5) H97a(0.25) H97b(0.25) H97c(0.25) H97d(0.25) Cl5(0.25) Cl9A(0.25)
 Cl6A(0.25) Cl11(0.25)
5.a Secondary CH2 refined with riding coordinates:
 C91(H91a,H91b), C89(H89a,H89b), C85(H85a,H85b), C93(H93a,H93b), C79(H79a,
 H79b), C77(H77a,H77b), C81(H81a,H81b), C87(H87a,H87b), C83(H83a,H83b),
 C94(H94a,H94b), C96(H96a,H96b), C96(H96c,H96d), C95(H95a,H95b), C95(H95c,H95d),
  C97(H97a,H97b), C97(H97c,H97d)
5.b Aromatic/amide H refined with riding coordinates:
 C75(H75), C29(H29), C73(H73), C4(H4), C64(H64), C60(H60), C36(H36), C57(H57),
 C41(H41), C65(H65), C5(H5), C32(H32), C76(H76), C46(H46), C49(H49), C24(H24),
 C23(H23), C22(H22), C42(H42), C20(H20), C3(H3), C47(H47), C67(H67), C31(H31),
 C2(H2), C12(H12), C16(H16), C30(H30), C70(H70), C25(H25), C11(H11), C9(H9),
 C72(H72), C19(H19), C52(H52), C18(H18), C17(H17), C40(H40), C10(H10), C55(H55),
  C37(H37), C38(H38), C39(H39), C54(H54)
5.c Idealised Me refined as rotating group:
 C90(H90a,H90b,H90c), C92(H92a,H92b,H92c), C80(H80a,H80b,H80c), C78(H78a,H78b,
 H78c), C82(H82a,H82b,H82c), C88(H88a,H88b,H88c), C86(H86a,H86b,H86c), C84(H84a,
 H84b,H84c)
;
_olex2_submission_special_instructions 'No special instructions were received'

loop_
_space_group_symop_operation_xyz
'x, y, z'
'-x, -y, -z'

loop_
_atom_site_label
_atom_site_type_symbol
_atom_site_fract_x
_atom_site_fract_y
_atom_site_fract_z
_atom_site_U_iso_or_equiv
_atom_site_adp_type
_atom_site_occupancy
_atom_site_site_symmetry_order
_atom_site_calc_flag
_atom_site_refinement_flags_posn
_atom_site_refinement_flags_adp
_atom_site_refinement_flags_occupancy
_atom_site_disorder_assembly
_atom_site_disorder_group
Rh1 Rh 0.21410(2) 0.32427(2) 0.75253(2) 0.02117(8) Uani 1 1 d . . . . .
Cl1 Cl 0.53473(7) 0.54903(6) 0.82841(7) 0.0462(2) Uani 1 1 d . . . . .
Cl4 Cl 0.92273(7) 0.54324(7) 1.01489(6) 0.0436(2) Uani 1 1 d . . . . .
Cl2 Cl 0.59553(8) 0.68539(7) 0.95100(6) 0.0465(2) Uani 1 1 d . . . . .
P1 P 0.05881(7) 0.15385(6) 0.37756(6) 0.0365(2) Uani 1 1 d . . . . .
P3 P 0.34675(8) 0.67035(6) 0.65673(6) 0.0367(2) Uani 1 1 d . . . . .
P2 P 0.80064(7) 0.24144(7) 0.90728(6) 0.0404(2) Uani 1 1 d . . . . .
Cl3 Cl 0.73954(7) 0.52307(8) 0.90437(7) 0.0551(3) Uani 1 1 d . . . . .
Cl7 Cl 0.4418(8) 0.1080(8) 0.7076(10) 0.053(3) Uani 0.3333 1 d . . P A 1
O2 O 0.49882(16) 0.39054(15) 0.43051(14) 0.0273(5) Uani 1 1 d . . . . .
F1 F -0.04677(16) 0.13185(14) 0.34381(16) 0.0470(6) Uani 1 1 d . . . . .
F2 F 0.06168(18) 0.12520(16) 0.45963(15) 0.0498(6) Uani 1 1 d . . . . .
F6 F 0.16413(16) 0.17399(15) 0.41176(16) 0.0480(6) Uani 1 1 d . . . . .
F3 F 0.08261(17) 0.24317(14) 0.41382(16) 0.0485(6) Uani 1 1 d . . . . .
F5 F 0.03664(18) 0.06400(14) 0.34054(17) 0.0516(6) Uani 1 1 d . . . . .
F12 F 0.84029(17) 0.22704(16) 0.99683(16) 0.0508(6) Uani 1 1 d . . . . .
N1 N 0.13227(17) 0.38165(16) 0.68879(16) 0.0213(5) Uani 1 1 d . . . . .
N6 N 0.28053(17) 0.35694(15) 0.67488(15) 0.0207(5) Uani 1 1 d . . . . .
Cl8 Cl 0.5653(4) 0.2598(3) 0.6958(3) 0.0505(10) Uani 0.3333 1 d . . P A 1
O1 O 0.28054(18) -0.11403(15) 0.62008(15) 0.0326(5) Uani 1 1 d . . . . .
N5 N 0.17136(18) 0.20915(16) 0.67274(16) 0.0230(5) Uani 1 1 d . . . . .
F4 F 0.05342(19) 0.18014(17) 0.29429(16) 0.0587(7) Uani 1 1 d . . . . .
N3 N 0.29187(18) 0.27035(15) 0.83109(15) 0.0212(5) Uani 1 1 d . . . . .
N4 N 0.3577(2) 0.15872(17) 0.90573(17) 0.0279(6) Uani 1 1 d . . . . .
F18 F 0.4207(2) 0.74763(17) 0.72295(19) 0.0730(9) Uani 1 1 d . . . . .
F13 F 0.2730(2) 0.59189(18) 0.59087(17) 0.0655(8) Uani 1 1 d . . . . .
N2 N 0.01855(19) 0.46267(18) 0.62671(17) 0.0277(6) Uani 1 1 d . . . . .
F10 F 0.8838(2) 0.32522(19) 0.9336(2) 0.0710(9) Uani 1 1 d . . . . .
F8 F 0.7178(2) 0.15708(19) 0.88199(19) 0.0756(10) Uani 1 1 d . . . . .
F11 F 0.7469(2) 0.2828(2) 0.9270(2) 0.0777(10) Uani 1 1 d . . . . .
C58 C 0.2296(2) 0.21404(19) 0.64291(19) 0.0231(6) Uani 1 1 d . . . . .
F15 F 0.4214(2) 0.6393(2) 0.6661(2) 0.0839(12) Uani 1 1 d . . . . .
N7 N 0.3280(2) -0.15411(18) 0.88449(18) 0.0305(6) Uani 1 1 d . . . . .
N9 N 0.2196(2) 0.2752(2) 0.19323(19) 0.0373(7) Uani 1 1 d . . . . .
N10 N 0.7862(2) 0.48059(19) 0.65640(18) 0.0317(6) Uani 1 1 d . . . . .
F14 F 0.3380(2) 0.6249(2) 0.72723(19) 0.0795(10) Uani 1 1 d . . . . .
C59 C 0.2791(2) 0.29515(18) 0.63308(18) 0.0214(6) Uani 1 1 d . . . . .
C75 C 0.3668(2) 0.4482(2) 0.61831(19) 0.0247(6) Uani 1 1 d . . . . .
H75 H 0.397072 0.501878 0.614540 0.030 Uiso 1 1 calc R . . . .
C6 C 0.2354(2) 0.48231(19) 0.80554(19) 0.0226(6) Uani 1 1 d . . . . .
C34 C 0.2804(2) 0.1566(2) 0.89776(19) 0.0257(7) Uani 1 1 d . . . . .
C61 C 0.3662(2) 0.38463(19) 0.57661(18) 0.0232(6) Uani 1 1 d . . . . .
N8 N 0.2100(3) -0.1146(2) 0.3456(2) 0.0410(8) Uani 1 1 d . . . . .
C7 C 0.1520(2) 0.45297(19) 0.72934(19) 0.0219(6) Uani 1 1 d . . . . .
C1 C 0.2735(2) 0.42614(19) 0.83044(19) 0.0224(6) Uani 1 1 d . . . . .
C35 C 0.2272(3) 0.0852(2) 0.9199(2) 0.0286(7) Uani 1 1 d . . . . .
C29 C 0.4317(2) 0.3398(2) 0.8231(2) 0.0265(7) Uani 1 1 d . . . . .
H29 H 0.411184 0.378906 0.798505 0.032 Uiso 1 1 calc R . . . .
C73 C 0.5659(2) 0.4436(2) 0.6458(2) 0.0272(7) Uani 1 1 d . . . . .
H73 H 0.541060 0.446003 0.681381 0.033 Uiso 1 1 calc R . . . .
C21 C 0.1437(2) 0.28226(19) 0.81377(19) 0.0239(6) Uani 1 1 d . . . . .
C4 C 0.3537(2) 0.5782(2) 0.9262(2) 0.0295(7) Uani 1 1 d . . . . .
H4 H 0.382057 0.630427 0.957974 0.035 Uiso 1 1 calc R . . . .
C8 C 0.0569(2) 0.3501(2) 0.61467(19) 0.0237(6) Uani 1 1 d . . . . .
C28 C 0.3758(2) 0.27669(19) 0.84364(19) 0.0240(6) Uani 1 1 d . . . . .
C13 C 0.0013(2) 0.3926(2) 0.5834(2) 0.0268(7) Uani 1 1 d . . . . .
C64 C 0.2679(2) 0.3458(2) 0.3982(2) 0.0277(7) Uani 1 1 d . . . . .
H64 H 0.235591 0.348835 0.426714 0.033 Uiso 1 1 calc R . . . .
C27 C 0.2477(2) 0.21705(19) 0.86421(19) 0.0246(6) Uani 1 1 d . . . . .
C60 C 0.3196(2) 0.30697(19) 0.58306(19) 0.0236(6) Uani 1 1 d . . . . .
H60 H 0.315786 0.262324 0.553098 0.028 Uiso 1 1 calc R . . . .
C63 C 0.3631(2) 0.36972(19) 0.44142(19) 0.0248(6) Uani 1 1 d . . . . .
C36 C 0.2693(3) 0.0628(2) 0.9937(2) 0.0336(8) Uani 1 1 d . . . . .
H36 H 0.330076 0.095757 1.030738 0.040 Uiso 1 1 calc R . . . .
C15 C 0.0962(2) 0.5628(2) 0.7431(2) 0.0259(7) Uani 1 1 d . . . . .
C14 C 0.0897(2) 0.4915(2) 0.69751(19) 0.0242(6) Uani 1 1 d . . . . .
C33 C 0.4081(2) 0.2201(2) 0.8822(2) 0.0280(7) Uani 1 1 d . . . . .
C57 C 0.2437(2) 0.14766(19) 0.62428(19) 0.0250(6) Uani 1 1 d . . . . .
H57 H 0.286119 0.153103 0.604530 0.030 Uiso 1 1 calc R . . . .
C41 C 0.1194(2) 0.1358(2) 0.6765(2) 0.0267(7) Uani 1 1 d . . . . .
H41 H 0.074520 0.130951 0.692897 0.032 Uiso 1 1 calc R . . . .
C62 C 0.4138(2) 0.39419(19) 0.52554(19) 0.0246(6) Uani 1 1 d . . . . .
C74 C 0.5073(2) 0.41847(19) 0.56148(19) 0.0242(6) Uani 1 1 d . . . . .
C65 C 0.2224(2) 0.3187(2) 0.3171(2) 0.0322(7) Uani 1 1 d . . . . .
H65 H 0.159234 0.304987 0.289887 0.039 Uiso 1 1 calc R . . . .
C5 C 0.2783(2) 0.5594(2) 0.8527(2) 0.0274(7) Uani 1 1 d . . . . .
H5 H 0.255280 0.598797 0.833856 0.033 Uiso 1 1 calc R . . . .
C48 C 0.3058(2) -0.1132(2) 0.8238(2) 0.0289(7) Uani 1 1 d . . . . .
C32 C 0.4942(2) 0.2262(2) 0.8948(2) 0.0351(8) Uani 1 1 d . . . . .
H32 H 0.515582 0.187310 0.918850 0.042 Uiso 1 1 calc R . . . .
C76 C 0.3221(2) 0.43160(19) 0.66574(19) 0.0235(6) Uani 1 1 d . . . . .
H76 H 0.320875 0.475042 0.692910 0.028 Uiso 1 1 calc R . . . .
C45 C 0.2490(2) -0.0309(2) 0.6947(2) 0.0280(7) Uani 1 1 d . . . . .
C46 C 0.2549(2) -0.0095(2) 0.7711(2) 0.0300(7) Uani 1 1 d . . . . .
H46 H 0.240324 0.033951 0.779420 0.036 Uiso 1 1 calc R . . . .
C43 C 0.1944(2) 0.0732(2) 0.63513(19) 0.0264(7) Uani 1 1 d . . . . .
C49 C 0.3064(2) -0.1321(2) 0.7506(2) 0.0310(7) Uani 1 1 d . . . . .
H49 H 0.326315 -0.172243 0.744008 0.037 Uiso 1 1 calc R . . . .
C24 C 0.0619(2) 0.2167(2) 0.9113(2) 0.0317(7) Uani 1 1 d . . . . .
H24 H 0.034155 0.195263 0.944648 0.038 Uiso 1 1 calc R . . . .
C44 C 0.2177(2) 0.00412(19) 0.6270(2) 0.0275(7) Uani 1 1 d . . . . .
C66 C 0.2675(2) 0.3102(2) 0.2720(2) 0.0315(7) Uani 1 1 d . . . . .
C23 C 0.0345(2) 0.2689(2) 0.8621(2) 0.0316(7) Uani 1 1 d . . . . .
H23 H -0.011792 0.282799 0.861927 0.038 Uiso 1 1 calc R . . . .
C68 C 0.4075(2) 0.3670(2) 0.3947(2) 0.0266(7) Uani 1 1 d . . . . .
C69 C 0.5492(2) 0.41468(19) 0.51245(19) 0.0252(6) Uani 1 1 d . . . . .
C22 C 0.0744(2) 0.3003(2) 0.8136(2) 0.0282(7) Uani 1 1 d . . . . .
H22 H 0.054213 0.334786 0.779472 0.034 Uiso 1 1 calc R . . . .
C42 C 0.1283(2) 0.0672(2) 0.6576(2) 0.0282(7) Uani 1 1 d . . . . .
H42 H 0.089358 0.016334 0.660054 0.034 Uiso 1 1 calc R . . . .
C20 C 0.0929(2) 0.5599(2) 0.8168(2) 0.0288(7) Uani 1 1 d . . . . .
H20 H 0.089879 0.513164 0.839952 0.035 Uiso 1 1 calc R . . . .
C3 C 0.3883(2) 0.5212(2) 0.9541(2) 0.0292(7) Uani 1 1 d . . . . .
H3 H 0.438209 0.533428 1.005988 0.035 Uiso 1 1 calc R . . . .
C47 C 0.2807(3) -0.0488(2) 0.8322(2) 0.0325(7) Uani 1 1 d . . . . .
H47 H 0.282167 -0.033499 0.881756 0.039 Uiso 1 1 calc R . . . .
C26 C 0.1700(2) 0.22792(19) 0.86294(19) 0.0245(6) Uani 1 1 d . . . . .
C67 C 0.3629(2) 0.3380(2) 0.3131(2) 0.0296(7) Uani 1 1 d . . . . .
H67 H 0.395602 0.336582 0.284429 0.036 Uiso 1 1 calc R . . . .
C56 C 0.2131(3) -0.0241(2) 0.5545(2) 0.0303(7) Uani 1 1 d . . . . .
C31 C 0.5465(3) 0.2870(3) 0.8729(3) 0.0400(9) Uani 1 1 d . . . . .
H31 H 0.603853 0.290170 0.880913 0.048 Uiso 1 1 calc R . . . .
C2 C 0.3493(2) 0.4459(2) 0.9053(2) 0.0253(6) Uani 1 1 d . . . . .
H2 H 0.374552 0.407747 0.923388 0.030 Uiso 1 1 calc R . . . .
C12 C -0.0769(2) 0.3601(2) 0.5089(2) 0.0321(7) Uani 1 1 d . . . . .
H12 H -0.114443 0.388529 0.488124 0.039 Uiso 1 1 calc R . . . .
C16 C 0.0981(2) 0.6303(2) 0.7088(2) 0.0314(7) Uani 1 1 d . . . . .
H16 H 0.098679 0.631829 0.658058 0.038 Uiso 1 1 calc R . . . .
F17 F 0.2639(4) 0.6888(6) 0.6550(5) 0.072(2) Uani 0.74(2) 1 d . . P B 1
C90 C 0.8532(3) 0.5431(2) 0.5667(2) 0.0368(8) Uani 1 1 d . . . . .
H90A H 0.797973 0.547633 0.527795 0.055 Uiso 1 1 calc GR . . . .
H90B H 0.886436 0.535943 0.538724 0.055 Uiso 1 1 calc GR . . . .
H90C H 0.891016 0.591925 0.608180 0.055 Uiso 1 1 calc GR . . . .
C30 C 0.5158(2) 0.3458(2) 0.8380(2) 0.0330(8) Uani 1 1 d . . . . .
H30 H 0.553680 0.389594 0.824949 0.040 Uiso 1 1 calc R . . . .
C70 C 0.6391(2) 0.4331(2) 0.5415(2) 0.0272(7) Uani 1 1 d . . . . .
H70 H 0.662913 0.427908 0.505692 0.033 Uiso 1 1 calc R . . . .
C25 C 0.1291(2) 0.1962(2) 0.9118(2) 0.0285(7) Uani 1 1 d . . . . .
H25 H 0.147535 0.160602 0.945238 0.034 Uiso 1 1 calc R . . . .
C91 C 0.8478(2) 0.5157(2) 0.7418(2) 0.0344(8) Uani 1 1 d . . . . .
H91A H 0.822916 0.546319 0.762344 0.041 Uiso 1 1 calc R . . . .
H91B H 0.906659 0.553728 0.746904 0.041 Uiso 1 1 calc R . . . .
C50 C 0.2782(2) -0.0926(2) 0.6891(2) 0.0288(7) Uani 1 1 d . . . . .
F9 F 0.8581(3) 0.1975(3) 0.8928(3) 0.1114(16) Uani 1 1 d . . . . .
C11 C -0.0991(2) 0.2880(2) 0.4662(2) 0.0323(8) Uani 1 1 d . . . . .
H11 H -0.152767 0.265787 0.416495 0.039 Uiso 1 1 calc R . . . .
C89 C 0.8286(2) 0.4711(2) 0.6064(2) 0.0336(8) Uani 1 1 d . . . . .
H89A H 0.786562 0.422578 0.563830 0.040 Uiso 1 1 calc R . . . .
H89B H 0.883860 0.462818 0.640491 0.040 Uiso 1 1 calc R . . . .
C9 C 0.0336(2) 0.2770(2) 0.5683(2) 0.0316(7) Uani 1 1 d . . . . .
H9 H 0.071094 0.248432 0.587387 0.038 Uiso 1 1 calc R . . . .
C92 C 0.8628(3) 0.4528(3) 0.7937(2) 0.0438(9) Uani 1 1 d . . . . .
H92A H 0.890575 0.424211 0.775631 0.066 Uiso 1 1 calc GR . . . .
H92B H 0.804660 0.414516 0.788482 0.066 Uiso 1 1 calc GR . . . .
H92C H 0.902697 0.479162 0.850318 0.066 Uiso 1 1 calc GR . . . .
C72 C 0.6562(2) 0.4642(2) 0.6771(2) 0.0291(7) Uani 1 1 d . . . . .
H72 H 0.693076 0.481574 0.733764 0.035 Uiso 1 1 calc R . . . .
C19 C 0.0942(2) 0.6257(2) 0.8560(2) 0.0347(8) Uani 1 1 d . . . . .
H19 H 0.092605 0.624101 0.906345 0.042 Uiso 1 1 calc R . . . .
F7 F 0.7657(7) 0.2514(4) 0.8174(3) 0.069(3) Uani 0.74(2) 1 d . . P B 1
C52 C 0.2486(3) -0.1124(2) 0.4859(2) 0.0349(8) Uani 1 1 d . . . . .
H52 H 0.275083 -0.149700 0.488714 0.042 Uiso 1 1 calc R . . . .
C85 C 0.2649(3) 0.2654(3) 0.1466(2) 0.0415(9) Uani 1 1 d . . . . .
H85A H 0.321732 0.313579 0.163265 0.050 Uiso 1 1 calc R . . . .
H85B H 0.225799 0.261351 0.088591 0.050 Uiso 1 1 calc R . . . .
C18 C 0.0977(2) 0.6939(2) 0.8215(2) 0.0371(8) Uani 1 1 d . . . . .
H18 H 0.099228 0.739003 0.848729 0.044 Uiso 1 1 calc R . . . .
C17 C 0.0991(3) 0.6960(2) 0.7482(2) 0.0382(8) Uani 1 1 d . . . . .
H17 H 0.100728 0.742262 0.724446 0.046 Uiso 1 1 calc R . . . .
C93 C 0.5143(3) 0.6315(3) 0.8527(2) 0.0386(9) Uani 1 1 d . . . . .
H93A H 0.516580 0.667521 0.813190 0.046 Uiso 1 1 calc R . . . .
H93B H 0.453239 0.611984 0.849249 0.046 Uiso 1 1 calc R . . . .
C79 C 0.3243(3) -0.1364(2) 0.9597(2) 0.0342(8) Uani 1 1 d . . . . .
H79A H 0.317970 -0.184360 0.985294 0.041 Uiso 1 1 calc R . . . .
H79B H 0.269717 -0.125854 0.946192 0.041 Uiso 1 1 calc R . . . .
C71 C 0.6969(2) 0.4602(2) 0.6256(2) 0.0277(7) Uani 1 1 d . . . . .
C51 C 0.2473(3) -0.0827(2) 0.5533(2) 0.0316(7) Uani 1 1 d . . . . .
C40 C 0.1383(3) 0.0347(2) 0.8654(2) 0.0320(7) Uani 1 1 d . . . . .
H40 H 0.109025 0.048993 0.815154 0.038 Uiso 1 1 calc R . . . .
C10 C -0.0429(3) 0.2468(2) 0.4958(2) 0.0345(8) Uani 1 1 d . . . . .
H10 H -0.057938 0.197250 0.465143 0.041 Uiso 1 1 calc R . . . .
C55 C 0.1739(3) 0.0004(2) 0.4801(2) 0.0359(8) Uani 1 1 d . . . . .
H55 H 0.148575 0.038486 0.477887 0.043 Uiso 1 1 calc R . . . .
C80 C 0.4061(3) -0.0653(2) 1.0204(2) 0.0377(8) Uani 1 1 d . . . . .
H80A H 0.410845 -0.016630 0.997020 0.057 Uiso 1 1 calc GR . . . .
H80B H 0.460733 -0.074722 1.033924 0.057 Uiso 1 1 calc GR . . . .
H80C H 0.399685 -0.058515 1.069445 0.057 Uiso 1 1 calc GR . . . .
C53 C 0.2102(3) -0.0870(2) 0.4129(2) 0.0378(8) Uani 1 1 d . . . . .
C77 C 0.3595(3) -0.2164(2) 0.8780(2) 0.0378(9) Uani 1 1 d . . . . .
H77A H 0.322624 -0.248369 0.822493 0.045 Uiso 1 1 calc R . . . .
H77B H 0.350454 -0.252793 0.915670 0.045 Uiso 1 1 calc R . . . .
F16 F 0.3444(8) 0.7129(5) 0.5855(4) 0.096(3) Uani 0.74(2) 1 d . . P B 1
C78 C 0.4581(3) -0.1825(3) 0.8967(3) 0.0463(10) Uani 1 1 d . . . . .
H78A H 0.466571 -0.150475 0.856373 0.069 Uiso 1 1 calc GR . . . .
H78B H 0.476774 -0.226585 0.895359 0.069 Uiso 1 1 calc GR . . . .
H78C H 0.494812 -0.148469 0.950501 0.069 Uiso 1 1 calc GR . . . .
C37 C 0.2228(3) -0.0071(3) 1.0128(3) 0.0412(9) Uani 1 1 d . . . . .
H37 H 0.251285 -0.021125 1.063479 0.049 Uiso 1 1 calc R . . . .
C38 C 0.1346(3) -0.0567(2) 0.9582(3) 0.0440(10) Uani 1 1 d . . . . .
H38 H 0.102946 -0.104742 0.971234 0.053 Uiso 1 1 calc R . . . .
C39 C 0.0928(3) -0.0357(2) 0.8840(3) 0.0408(9) Uani 1 1 d . . . . .
H39 H 0.032892 -0.069845 0.846257 0.049 Uiso 1 1 calc R . . . .
C82 C 0.1983(4) -0.2550(3) 0.3391(3) 0.0556(12) Uani 1 1 d . . . . .
H82A H 0.145190 -0.273430 0.286083 0.083 Uiso 1 1 calc GR . . . .
H82B H 0.178929 -0.261331 0.381547 0.083 Uiso 1 1 calc GR . . . .
H82C H 0.233570 -0.286887 0.344174 0.083 Uiso 1 1 calc GR . . . .
C81 C 0.2566(3) -0.1666(3) 0.3478(3) 0.0488(11) Uani 1 1 d . . . . .
H81A H 0.312510 -0.149535 0.399622 0.059 Uiso 1 1 calc R . . . .
H81B H 0.274103 -0.160322 0.303641 0.059 Uiso 1 1 calc R . . . .
C88 C 0.0754(3) 0.2877(3) 0.1077(3) 0.0479(10) Uani 1 1 d . . . . .
H88A H 0.102066 0.311828 0.072586 0.072 Uiso 1 1 calc GR . . . .
H88B H 0.084771 0.330218 0.146986 0.072 Uiso 1 1 calc GR . . . .
H88C H 0.010600 0.255929 0.075007 0.072 Uiso 1 1 calc GR . . . .
C54 C 0.1717(3) -0.0297(2) 0.4115(2) 0.0409(9) Uani 1 1 d . . . . .
H54 H 0.144433 -0.012676 0.362425 0.049 Uiso 1 1 calc R . . . .
C87 C 0.1199(3) 0.2343(3) 0.1518(2) 0.0437(10) Uani 1 1 d . . . . .
H87A H 0.098296 0.215583 0.192158 0.052 Uiso 1 1 calc R . . . .
H87B H 0.101590 0.186531 0.112755 0.052 Uiso 1 1 calc R . . . .
C83 C 0.1599(4) -0.0974(3) 0.2662(3) 0.0503(11) Uani 1 1 d . . . . .
H83A H 0.105625 -0.092522 0.263943 0.060 Uiso 1 1 calc R . . . .
H83B H 0.139480 -0.142955 0.223655 0.060 Uiso 1 1 calc R . . . .
C86 C 0.2858(4) 0.1930(3) 0.1576(3) 0.0594(13) Uani 1 1 d . . . . .
H86A H 0.315266 0.188793 0.124739 0.089 Uiso 1 1 calc GR . . . .
H86B H 0.229635 0.145068 0.140631 0.089 Uiso 1 1 calc GR . . . .
H86C H 0.326096 0.197544 0.214600 0.089 Uiso 1 1 calc GR . . . .
C94 C 0.8070(3) 0.4801(3) 0.9737(3) 0.0614(14) Uani 1 1 d . . . . .
H94A H 0.795922 0.427981 0.946170 0.074 Uiso 1 1 calc R . . . .
H94B H 0.789656 0.469979 1.017906 0.074 Uiso 1 1 calc R . . . .
C84 C 0.2164(5) -0.0207(4) 0.2491(3) 0.0737(17) Uani 1 1 d . . . . .
H84A H 0.179456 -0.010890 0.196635 0.110 Uiso 1 1 calc GR . . . .
H84B H 0.268365 -0.026400 0.248013 0.110 Uiso 1 1 calc GR . . . .
H84C H 0.237633 0.024501 0.291468 0.110 Uiso 1 1 calc GR . . . .
C96 C 0.5508(6) 0.1687(5) 0.7233(7) 0.079(3) Uani 0.6667 1 d . U P . .
H96A H 0.592574 0.177256 0.781333 0.095 Uiso 0.3333 1 calc R . P A 1
H96B H 0.568587 0.139307 0.692968 0.095 Uiso 0.3333 1 calc R . P A 1
H96C H 0.575230 0.138606 0.701433 0.095 Uiso 0.3333 1 calc R . P A 2
H96D H 0.595154 0.193345 0.780240 0.095 Uiso 0.3333 1 calc R . P A 2
Cl8A Cl 0.5358(7) 0.2496(5) 0.6642(5) 0.124(4) Uani 0.3333 1 d . . P A 2
Cl7A Cl 0.4493(9) 0.1023(8) 0.7193(10) 0.071(3) Uani 0.3333 1 d . . P A 2
Cl6 Cl 0.4510(4) 0.0392(5) 0.2332(6) 0.0368(14) Uani 0.25 1 d . . P C 1
Cl10 Cl 0.3357(3) 0.1652(3) 0.4459(3) 0.0302(10) Uani 0.25 1 d D . P D 1
Cl5A Cl 0.4871(8) 0.0100(4) 0.3940(6) 0.0409(14) Uani 0.25 1 d . . P C 3
Cl9 Cl 0.5228(3) 0.2065(2) 0.4865(3) 0.0482(10) Uani 0.25 1 d . . P D 1
C95 C 0.5021(6) 0.0848(6) 0.3267(6) 0.053(2) Uani 0.5 1 d . . P . .
H95A H 0.567383 0.111305 0.342279 0.064 Uiso 0.25 1 calc R . P C 1
H95B H 0.481259 0.127807 0.328614 0.064 Uiso 0.25 1 calc R . P C 1
H95C H 0.491405 0.130990 0.341243 0.064 Uiso 0.25 1 calc R . P C 3
H95D H 0.564414 0.104776 0.332975 0.064 Uiso 0.25 1 calc R . P C 3
C97 C 0.4293(9) 0.1410(11) 0.4948(9) 0.110(5) Uani 0.5 1 d D U P . .
H97A H 0.444315 0.142633 0.552621 0.132 Uiso 0.25 1 calc R . P D 1
H97B H 0.413817 0.085630 0.470938 0.132 Uiso 0.25 1 calc R . P D 1
H97C H 0.392331 0.097374 0.512516 0.132 Uiso 0.25 1 calc R . P D 2
H97D H 0.473556 0.183014 0.543457 0.132 Uiso 0.25 1 calc R . P D 2
Cl5 Cl 0.3668(5) 0.1766(4) 0.4401(5) 0.0521(16) Uani 0.25 1 d . . P D 2
Cl9A Cl 0.4925(7) 0.1014(7) 0.4683(6) 0.127(4) Uani 0.25 1 d D . P D 2
Cl6A Cl 0.4233(4) 0.0360(7) 0.2256(6) 0.049(2) Uani 0.25 1 d . . P C 3
Cl11 Cl 0.4917(9) 0.0343(4) 0.3951(8) 0.060(2) Uani 0.25 1 d . . P C 1
F17A F 0.301(3) 0.727(2) 0.6368(12) 0.098(11) Uani 0.26(2) 1 d . . P B 2
F16A F 0.391(2) 0.7100(9) 0.5891(13) 0.073(7) Uani 0.26(2) 1 d . . P B 2
F7A F 0.7338(13) 0.2776(15) 0.8224(12) 0.074(6) Uani 0.26(2) 1 d . . P B 2

loop_
_atom_site_aniso_label
_atom_site_aniso_U_11
_atom_site_aniso_U_22
_atom_site_aniso_U_33
_atom_site_aniso_U_23
_atom_site_aniso_U_13
_atom_site_aniso_U_12
Rh1 0.01988(12) 0.02096(13) 0.02224(13) 0.00392(9) 0.00822(10) 0.00943(9)
Cl1 0.0429(5) 0.0351(5) 0.0524(6) -0.0022(4) 0.0193(5) 0.0103(4)
Cl4 0.0335(5) 0.0533(6) 0.0382(5) 0.0090(4) 0.0130(4) 0.0155(4)
Cl2 0.0571(6) 0.0468(6) 0.0309(5) 0.0035(4) 0.0153(4) 0.0219(5)
P1 0.0349(5) 0.0286(5) 0.0368(5) 0.0072(4) 0.0134(4) 0.0067(4)
P3 0.0478(6) 0.0371(5) 0.0251(4) 0.0031(4) 0.0102(4) 0.0247(5)
P2 0.0396(5) 0.0395(5) 0.0332(5) -0.0010(4) 0.0208(4) 0.0017(4)
Cl3 0.0339(5) 0.0676(7) 0.0479(6) 0.0112(5) 0.0090(5) 0.0157(5)
Cl7 0.022(2) 0.044(3) 0.084(6) 0.008(3) 0.011(3) 0.020(3)
O2 0.0262(11) 0.0327(12) 0.0235(11) 0.0032(9) 0.0122(10) 0.0114(10)
F1 0.0352(12) 0.0381(13) 0.0540(15) 0.0097(11) 0.0133(11) 0.0091(10)
F2 0.0559(15) 0.0537(15) 0.0424(13) 0.0190(11) 0.0235(12) 0.0234(13)
F6 0.0372(12) 0.0405(13) 0.0577(15) 0.0105(11) 0.0184(12) 0.0106(10)
F3 0.0413(13) 0.0305(12) 0.0617(16) 0.0032(11) 0.0176(12) 0.0091(10)
F5 0.0500(15) 0.0336(12) 0.0688(17) 0.0021(12) 0.0332(14) 0.0073(11)
F12 0.0436(14) 0.0559(15) 0.0465(14) 0.0110(12) 0.0129(12) 0.0223(12)
N1 0.0186(12) 0.0227(13) 0.0231(13) 0.0048(10) 0.0086(10) 0.0099(10)
N6 0.0196(12) 0.0222(13) 0.0203(12) 0.0053(10) 0.0072(10) 0.0106(10)
Cl8 0.064(3) 0.036(2) 0.052(2) 0.0120(19) 0.027(2) 0.020(2)
O1 0.0430(14) 0.0300(13) 0.0297(12) 0.0048(10) 0.0165(11) 0.0200(11)
N5 0.0203(12) 0.0228(13) 0.0211(12) 0.0038(10) 0.0066(10) 0.0071(10)
F4 0.0569(16) 0.0582(17) 0.0421(14) 0.0147(12) 0.0217(13) 0.0046(13)
N3 0.0219(12) 0.0197(12) 0.0204(12) 0.0022(10) 0.0068(10) 0.0101(10)
N4 0.0305(14) 0.0269(14) 0.0256(14) 0.0046(11) 0.0094(12) 0.0147(12)
F18 0.086(2) 0.0415(15) 0.0542(17) -0.0087(13) 0.0110(16) 0.0125(15)
F13 0.0589(17) 0.0631(18) 0.0479(16) -0.0160(13) 0.0036(13) 0.0221(15)
N2 0.0273(14) 0.0310(15) 0.0255(14) 0.0055(11) 0.0088(12) 0.0165(12)
F10 0.0446(15) 0.0558(18) 0.080(2) 0.0149(15) 0.0190(15) -0.0027(13)
F8 0.0615(19) 0.0563(18) 0.0552(17) 0.0021(14) 0.0140(15) -0.0170(15)
F11 0.0632(19) 0.089(2) 0.100(3) 0.027(2) 0.0335(19) 0.0548(19)
C58 0.0227(14) 0.0219(15) 0.0222(15) 0.0035(12) 0.0082(12) 0.0089(12)
F15 0.0586(18) 0.119(3) 0.075(2) -0.028(2) 0.0221(17) 0.047(2)
N7 0.0321(15) 0.0270(14) 0.0326(15) 0.0067(12) 0.0139(13) 0.0132(12)
N9 0.0313(16) 0.0418(18) 0.0279(15) -0.0013(13) 0.0114(13) 0.0059(14)
N10 0.0242(14) 0.0388(17) 0.0289(15) 0.0032(12) 0.0087(12) 0.0134(13)
F14 0.067(2) 0.105(3) 0.0475(17) 0.0234(17) 0.0252(15) 0.0166(19)
C59 0.0201(14) 0.0222(15) 0.0219(14) 0.0046(11) 0.0081(12) 0.0105(12)
C75 0.0215(14) 0.0244(15) 0.0252(15) 0.0041(12) 0.0090(13) 0.0080(12)
C6 0.0215(14) 0.0248(15) 0.0248(15) 0.0067(12) 0.0121(13) 0.0107(12)
C34 0.0294(16) 0.0246(16) 0.0197(14) 0.0028(12) 0.0075(13) 0.0117(13)
C61 0.0201(14) 0.0257(15) 0.0203(14) 0.0035(12) 0.0068(12) 0.0086(12)
N8 0.051(2) 0.0397(18) 0.0324(16) 0.0004(14) 0.0206(16) 0.0164(16)
C7 0.0227(14) 0.0219(15) 0.0229(15) 0.0059(12) 0.0110(12) 0.0101(12)
C1 0.0217(14) 0.0226(15) 0.0225(14) 0.0035(12) 0.0108(12) 0.0077(12)
C35 0.0385(18) 0.0227(16) 0.0294(17) 0.0054(13) 0.0160(15) 0.0165(14)
C29 0.0229(15) 0.0273(16) 0.0257(16) 0.0045(13) 0.0078(13) 0.0104(13)
C73 0.0286(16) 0.0297(17) 0.0241(16) 0.0056(13) 0.0123(14) 0.0124(14)
C21 0.0214(14) 0.0229(15) 0.0237(15) 0.0035(12) 0.0081(12) 0.0076(12)
C4 0.0267(16) 0.0250(16) 0.0319(17) 0.0002(13) 0.0095(14) 0.0103(14)
C8 0.0238(15) 0.0268(16) 0.0221(15) 0.0058(12) 0.0108(13) 0.0114(13)
C28 0.0206(14) 0.0248(15) 0.0221(15) 0.0002(12) 0.0051(12) 0.0100(12)
C13 0.0264(16) 0.0286(17) 0.0278(16) 0.0061(13) 0.0119(14) 0.0142(14)
C64 0.0246(16) 0.0289(17) 0.0271(16) 0.0043(13) 0.0122(14) 0.0078(13)
C27 0.0251(15) 0.0228(15) 0.0227(15) 0.0013(12) 0.0082(13) 0.0096(13)
C60 0.0224(14) 0.0252(15) 0.0232(15) 0.0016(12) 0.0086(12) 0.0118(13)
C63 0.0262(16) 0.0237(15) 0.0232(15) 0.0033(12) 0.0117(13) 0.0081(13)
C36 0.042(2) 0.0338(19) 0.0315(18) 0.0082(15) 0.0172(16) 0.0214(16)
C15 0.0224(15) 0.0272(16) 0.0289(16) 0.0040(13) 0.0091(13) 0.0140(13)
C14 0.0243(15) 0.0263(16) 0.0255(15) 0.0073(12) 0.0118(13) 0.0135(13)
C33 0.0261(16) 0.0276(17) 0.0260(16) 0.0028(13) 0.0069(13) 0.0125(14)
C57 0.0277(16) 0.0245(16) 0.0248(15) 0.0053(12) 0.0129(13) 0.0115(13)
C41 0.0231(15) 0.0271(16) 0.0263(16) 0.0033(13) 0.0094(13) 0.0086(13)
C62 0.0260(15) 0.0224(15) 0.0250(15) 0.0033(12) 0.0112(13) 0.0097(13)
C74 0.0241(15) 0.0232(15) 0.0237(15) 0.0040(12) 0.0102(13) 0.0088(13)
C65 0.0248(16) 0.0345(19) 0.0296(17) 0.0028(14) 0.0101(14) 0.0066(14)
C5 0.0268(16) 0.0269(16) 0.0299(17) 0.0040(13) 0.0119(14) 0.0136(14)
C48 0.0294(17) 0.0246(16) 0.0310(17) 0.0067(13) 0.0120(14) 0.0113(14)
C32 0.0291(17) 0.0369(19) 0.041(2) 0.0127(16) 0.0122(16) 0.0200(16)
C76 0.0231(15) 0.0236(15) 0.0233(15) 0.0021(12) 0.0086(12) 0.0115(13)
C45 0.0324(17) 0.0218(15) 0.0295(17) 0.0036(13) 0.0126(14) 0.0124(14)
C46 0.0369(18) 0.0268(17) 0.0307(17) 0.0044(13) 0.0157(15) 0.0171(15)
C43 0.0306(17) 0.0234(16) 0.0226(15) 0.0032(12) 0.0102(13) 0.0106(13)
C49 0.0341(18) 0.0261(17) 0.0338(18) 0.0037(14) 0.0129(15) 0.0161(15)
C24 0.0342(18) 0.0357(19) 0.0307(17) 0.0077(14) 0.0196(15) 0.0141(15)
C44 0.0319(17) 0.0203(15) 0.0295(17) 0.0036(12) 0.0134(14) 0.0103(13)
C66 0.0303(17) 0.0291(17) 0.0274(17) 0.0017(13) 0.0103(14) 0.0073(14)
C23 0.0297(17) 0.0334(18) 0.0368(19) 0.0072(15) 0.0175(15) 0.0152(15)
C68 0.0245(15) 0.0254(16) 0.0290(16) 0.0029(13) 0.0127(14) 0.0086(13)
C69 0.0292(16) 0.0233(15) 0.0229(15) 0.0037(12) 0.0112(13) 0.0113(13)
C22 0.0250(16) 0.0270(16) 0.0327(17) 0.0070(13) 0.0125(14) 0.0115(13)
C42 0.0307(17) 0.0250(16) 0.0270(16) 0.0057(13) 0.0120(14) 0.0105(14)
C20 0.0288(16) 0.0326(18) 0.0263(16) 0.0048(13) 0.0108(14) 0.0159(14)
C3 0.0269(16) 0.0298(17) 0.0241(16) 0.0017(13) 0.0055(13) 0.0118(14)
C47 0.0391(19) 0.0352(19) 0.0285(17) 0.0069(14) 0.0166(16) 0.0191(16)
C26 0.0243(15) 0.0231(15) 0.0226(15) 0.0018(12) 0.0076(13) 0.0096(13)
C67 0.0295(17) 0.0320(18) 0.0257(16) 0.0016(13) 0.0141(14) 0.0089(14)
C56 0.0369(18) 0.0259(17) 0.0287(17) 0.0038(13) 0.0158(15) 0.0126(15)
C31 0.0241(17) 0.045(2) 0.051(2) 0.0126(18) 0.0140(17) 0.0179(16)
C2 0.0251(15) 0.0249(16) 0.0285(16) 0.0062(13) 0.0112(13) 0.0137(13)
C12 0.0318(18) 0.0343(18) 0.0292(17) 0.0074(14) 0.0094(15) 0.0176(15)
C16 0.0336(18) 0.0314(18) 0.0306(17) 0.0066(14) 0.0130(15) 0.0164(15)
F17 0.050(3) 0.088(5) 0.065(4) -0.019(3) 0.002(2) 0.045(3)
C90 0.0297(18) 0.040(2) 0.042(2) 0.0068(16) 0.0169(16) 0.0152(16)
C30 0.0255(16) 0.0359(19) 0.0359(19) 0.0086(15) 0.0127(15) 0.0124(15)
C70 0.0262(16) 0.0306(17) 0.0269(16) 0.0053(13) 0.0134(14) 0.0122(14)
C25 0.0322(17) 0.0260(16) 0.0251(16) 0.0051(13) 0.0108(14) 0.0123(14)
C91 0.0251(16) 0.040(2) 0.0316(18) 0.0015(15) 0.0078(15) 0.0131(15)
C50 0.0328(17) 0.0239(16) 0.0303(17) 0.0026(13) 0.0145(15) 0.0121(14)
F9 0.136(4) 0.094(3) 0.151(4) -0.004(3) 0.114(4) 0.039(3)
C11 0.0303(17) 0.0338(18) 0.0250(16) 0.0057(14) 0.0047(14) 0.0142(15)
C89 0.0259(16) 0.042(2) 0.0357(19) 0.0058(15) 0.0128(15) 0.0177(15)
C9 0.0293(17) 0.0292(17) 0.0317(18) 0.0021(14) 0.0068(15) 0.0158(15)
C92 0.040(2) 0.049(2) 0.032(2) 0.0055(17) 0.0069(17) 0.0192(19)
C72 0.0282(16) 0.0343(18) 0.0220(15) 0.0045(13) 0.0093(13) 0.0124(14)
C19 0.0285(17) 0.044(2) 0.0293(17) -0.0015(15) 0.0111(15) 0.0150(16)
F7 0.084(5) 0.071(4) 0.030(2) 0.0105(19) 0.027(2) 0.006(3)
C52 0.040(2) 0.0324(19) 0.0343(19) 0.0013(15) 0.0184(17) 0.0153(16)
C85 0.041(2) 0.046(2) 0.0284(18) -0.0043(16) 0.0161(17) 0.0078(18)
C18 0.0277(17) 0.0326(19) 0.041(2) -0.0083(15) 0.0071(16) 0.0126(15)
C17 0.039(2) 0.0292(18) 0.043(2) 0.0054(16) 0.0130(17) 0.0174(16)
C93 0.037(2) 0.050(2) 0.0291(18) 0.0053(16) 0.0114(16) 0.0216(18)
C79 0.0381(19) 0.0339(19) 0.0368(19) 0.0138(15) 0.0205(17) 0.0167(16)
C71 0.0254(16) 0.0298(17) 0.0288(17) 0.0063(13) 0.0119(14) 0.0128(14)
C51 0.0363(18) 0.0267(17) 0.0294(17) 0.0041(13) 0.0127(15) 0.0131(15)
C40 0.0366(19) 0.0275(17) 0.0289(17) 0.0040(13) 0.0137(15) 0.0111(15)
C10 0.0325(18) 0.0322(18) 0.0295(18) -0.0004(14) 0.0055(15) 0.0138(15)
C55 0.048(2) 0.0305(18) 0.0314(18) 0.0066(14) 0.0176(17) 0.0193(17)
C80 0.042(2) 0.039(2) 0.036(2) 0.0092(16) 0.0177(17) 0.0204(17)
C53 0.042(2) 0.0345(19) 0.0337(19) 0.0003(15) 0.0185(17) 0.0103(17)
C77 0.052(2) 0.0312(19) 0.0326(19) 0.0086(15) 0.0150(17) 0.0244(18)
F16 0.113(7) 0.099(5) 0.050(3) 0.042(3) 0.036(4) 0.017(4)
C78 0.050(2) 0.058(3) 0.038(2) 0.0053(19) 0.0158(19) 0.035(2)
C37 0.058(3) 0.042(2) 0.039(2) 0.0188(17) 0.027(2) 0.029(2)
C38 0.059(3) 0.032(2) 0.056(3) 0.0185(18) 0.038(2) 0.0187(19)
C39 0.043(2) 0.0322(19) 0.046(2) 0.0019(16) 0.0237(19) 0.0101(17)
C82 0.077(3) 0.047(3) 0.050(3) 0.002(2) 0.030(3) 0.032(3)
C81 0.061(3) 0.051(3) 0.042(2) -0.0005(19) 0.030(2) 0.022(2)
C88 0.033(2) 0.054(3) 0.041(2) -0.0071(19) 0.0095(18) 0.0099(19)
C54 0.054(2) 0.036(2) 0.0309(19) 0.0063(15) 0.0168(18) 0.0199(19)
C87 0.035(2) 0.048(2) 0.0320(19) -0.0051(17) 0.0138(17) 0.0012(18)
C83 0.068(3) 0.048(2) 0.031(2) 0.0005(18) 0.020(2) 0.022(2)
C86 0.065(3) 0.053(3) 0.057(3) -0.007(2) 0.031(3) 0.018(2)
C94 0.040(2) 0.068(3) 0.053(3) 0.026(2) 0.012(2) 0.009(2)
C84 0.111(5) 0.064(3) 0.053(3) 0.020(3) 0.049(3) 0.029(3)
C96 0.049(4) 0.049(4) 0.135(7) 0.024(4) 0.033(4) 0.025(3)
Cl8A 0.139(7) 0.047(3) 0.119(7) 0.013(4) -0.002(5) 0.041(4)
Cl7A 0.039(5) 0.065(7) 0.072(5) -0.022(5) 0.019(4) -0.009(4)
Cl6 0.016(3) 0.039(3) 0.048(3) 0.005(2) 0.017(3) 0.002(3)
Cl10 0.028(2) 0.024(2) 0.043(2) -0.0016(15) 0.0167(19) 0.0137(19)
Cl5A 0.068(3) 0.014(3) 0.052(3) 0.021(3) 0.034(2) 0.021(4)
Cl9 0.047(2) 0.0279(18) 0.077(3) -0.0020(18) 0.043(2) 0.0043(16)
C95 0.039(4) 0.047(5) 0.050(5) 0.014(4) 0.015(4) -0.001(4)
C97 0.107(7) 0.111(7) 0.109(7) 0.015(4) 0.052(5) 0.039(5)
Cl5 0.058(4) 0.026(2) 0.088(4) 0.013(2) 0.041(3) 0.022(3)
Cl9A 0.146(8) 0.143(8) 0.100(6) 0.019(5) 0.019(6) 0.111(7)
Cl6A 0.008(3) 0.077(4) 0.036(3) -0.009(2) 0.005(3) -0.005(3)
Cl11 0.078(4) 0.018(4) 0.072(4) 0.026(4) 0.028(3) 0.014(4)
F17A 0.11(2) 0.114(19) 0.068(10) 0.002(11) -0.006(11) 0.105(18)
F16A 0.120(17) 0.038(7) 0.065(9) 0.007(6) 0.070(12) 0.001(9)
F7A 0.071(9) 0.092(12) 0.062(9) 0.037(8) 0.030(7) 0.035(9)

loop_
_atom_type_symbol
_atom_type_description
_atom_type_scat_dispersion_real
_atom_type_scat_dispersion_imag
_atom_type_scat_source
C C 0.0033 0.0016 'International Tables Vol C Tables 4.2.6.8 and 6.1.1.4'
H H 0.0000 0.0000 'International Tables Vol C Tables 4.2.6.8 and 6.1.1.4'
Cl Cl 0.1484 0.1585 'International Tables Vol C Tables 4.2.6.8 and 6.1.1.4'
F F 0.0171 0.0103 'International Tables Vol C Tables 4.2.6.8 and 6.1.1.4'
N N 0.0061 0.0033 'International Tables Vol C Tables 4.2.6.8 and 6.1.1.4'
O O 0.0106 0.0060 'International Tables Vol C Tables 4.2.6.8 and 6.1.1.4'
P P 0.1023 0.0942 'International Tables Vol C Tables 4.2.6.8 and 6.1.1.4'
Rh Rh -1.1178 0.9187 'International Tables Vol C Tables 4.2.6.8 and 6.1.1.4'

loop_
_geom_angle_atom_site_label_1
_geom_angle_atom_site_label_2
_geom_angle_atom_site_label_3
_geom_angle
_geom_angle_site_symmetry_1
_geom_angle_site_symmetry_3
_geom_angle_publ_flag
N1 Rh1 N6 87.84(10) . . ?
N1 Rh1 N5 108.16(10) . . ?
N1 Rh1 N3 171.03(10) . . ?
N6 Rh1 N5 74.22(10) . . ?
N3 Rh1 N6 100.29(10) . . ?
N3 Rh1 N5 77.98(10) . . ?
C1 Rh1 N1 80.33(12) . . ?
C1 Rh1 N6 101.15(11) . . ?
C1 Rh1 N5 169.87(11) . . ?
C1 Rh1 N3 94.26(12) . . ?
C1 Rh1 C21 85.63(13) . . ?
C21 Rh1 N1 92.39(12) . . ?
C21 Rh1 N6 173.15(11) . . ?
C21 Rh1 N5 99.24(12) . . ?
C21 Rh1 N3 79.99(12) . . ?
F1 P1 F2 89.16(15) . . ?
F1 P1 F6 178.78(15) . . ?
F1 P1 F5 90.18(14) . . ?
F2 P1 F5 89.69(15) . . ?
F6 P1 F2 90.11(15) . . ?
F6 P1 F5 88.85(14) . . ?
F3 P1 F1 90.90(14) . . ?
F3 P1 F2 90.95(15) . . ?
F3 P1 F6 90.08(14) . . ?
F3 P1 F5 178.75(15) . . ?
F3 P1 F4 90.25(16) . . ?
F4 P1 F1 89.72(15) . . ?
F4 P1 F2 178.37(16) . . ?
F4 P1 F6 90.99(15) . . ?
F4 P1 F5 89.13(16) . . ?
F18 P3 F13 179.2(2) . . ?
F18 P3 F14 88.47(19) . . ?
F18 P3 F17 93.0(3) . . ?
F18 P3 F16A 88.9(7) . . ?
F13 P3 F17 87.5(3) . . ?
F13 P3 F16A 91.4(6) . . ?
F15 P3 F18 90.6(2) . . ?
F15 P3 F13 88.87(18) . . ?
F15 P3 F14 87.0(2) . . ?
F15 P3 F17 169.5(5) . . ?
F15 P3 F16A 71.5(11) . . ?
F14 P3 F13 90.97(19) . . ?
F14 P3 F17 83.2(5) . . ?
F14 P3 F16A 158.4(11) . . ?
F16 P3 F18 94.3(3) . . ?
F16 P3 F13 86.3(3) . . ?
F16 P3 F15 98.6(6) . . ?
F16 P3 F14 173.7(6) . . ?
F16 P3 F17 91.0(4) . . ?
F17A P3 F18 78.3(11) . . ?
F17A P3 F13 102.4(12) . . ?
F17A P3 F15 155(2) . . ?
F17A P3 F14 114.3(17) . . ?
F17A P3 F16A 86.1(14) . . ?
F12 P2 F10 89.70(17) . . ?
F12 P2 F8 89.57(16) . . ?
F12 P2 F9 86.5(2) . . ?
F12 P2 F7A 155.6(11) . . ?
F10 P2 F8 179.3(2) . . ?
F10 P2 F9 90.1(2) . . ?
F10 P2 F7A 89.7(6) . . ?
F8 P2 F9 89.7(2) . . ?
F8 P2 F7A 91.0(6) . . ?
F11 P2 F12 89.74(18) . . ?
F11 P2 F10 90.1(2) . . ?
F11 P2 F8 90.0(2) . . ?
F11 P2 F9 176.3(2) . . ?
F11 P2 F7A 65.8(11) . . ?
F9 P2 F7A 117.9(11) . . ?
F7 P2 F12 175.0(5) . . ?
F7 P2 F10 90.7(2) . . ?
F7 P2 F8 90.0(2) . . ?
F7 P2 F11 95.2(5) . . ?
F7 P2 F9 88.5(5) . . ?
C68 O2 C69 121.0(3) . . ?
C7 N1 Rh1 114.4(2) . . ?
C7 N1 C8 119.2(3) . . ?
C8 N1 Rh1 126.1(2) . . ?
C59 N6 Rh1 115.8(2) . . ?
C76 N6 Rh1 126.1(2) . . ?
C76 N6 C59 118.1(3) . . ?
C51 O1 C50 121.0(3) . . ?
C58 N5 Rh1 112.0(2) . . ?
C41 N5 Rh1 125.7(2) . . ?
C41 N5 C58 117.5(3) . . ?
C28 N3 Rh1 127.1(2) . . ?
C27 N3 Rh1 113.2(2) . . ?
C27 N3 C28 119.2(3) . . ?
C34 N4 C33 118.2(3) . . ?
C14 N2 C13 118.7(3) . . ?
N5 C58 C59 115.4(3) . . ?
N5 C58 C57 122.4(3) . . ?
C57 C58 C59 122.2(3) . . ?
C48 N7 C79 121.7(3) . . ?
C48 N7 C77 120.5(3) . . ?
C77 N7 C79 117.8(3) . . ?
C66 N9 C85 120.8(3) . . ?
C66 N9 C87 123.2(3) . . ?
C85 N9 C87 115.4(3) . . ?
C91 N10 C89 115.8(3) . . ?
C71 N10 C91 121.9(3) . . ?
C71 N10 C89 122.3(3) . . ?
N6 C59 C58 115.9(3) . . ?
N6 C59 C60 122.1(3) . . ?
C60 C59 C58 122.0(3) . . ?
C61 C75 C76 118.6(3) . . ?
C1 C6 C7 114.4(3) . . ?
C5 C6 C7 125.9(3) . . ?
C5 C6 C1 119.7(3) . . ?
N4 C34 C35 114.7(3) . . ?
N4 C34 C27 121.8(3) . . ?
C27 C34 C35 123.3(3) . . ?
C75 C61 C60 118.5(3) . . ?
C75 C61 C62 124.0(3) . . ?
C60 C61 C62 117.4(3) . . ?
C53 N8 C81 120.9(4) . . ?
C53 N8 C83 122.1(4) . . ?
C81 N8 C83 116.9(3) . . ?
N1 C7 C6 114.5(3) . . ?
N1 C7 C14 119.3(3) . . ?
C14 C7 C6 126.1(3) . . ?
C6 C1 Rh1 115.5(2) . . ?
C2 C1 Rh1 125.5(2) . . ?
C2 C1 C6 119.0(3) . . ?
C36 C35 C34 119.4(3) . . ?
C40 C35 C34 121.5(3) . . ?
C40 C35 C36 118.8(3) . . ?
C30 C29 C28 120.6(3) . . ?
C72 C73 C74 122.3(3) . . ?
C22 C21 Rh1 127.8(3) . . ?
C22 C21 C26 118.2(3) . . ?
C26 C21 Rh1 114.0(2) . . ?
C5 C4 C3 120.3(3) . . ?
N1 C8 C13 119.4(3) . . ?
N1 C8 C9 122.2(3) . . ?
C9 C8 C13 118.4(3) . . ?
N3 C28 C29 121.8(3) . . ?
N3 C28 C33 118.9(3) . . ?
C29 C28 C33 119.2(3) . . ?
N2 C13 C8 121.3(3) . . ?
N2 C13 C12 118.7(3) . . ?
C12 C13 C8 119.9(3) . . ?
C65 C64 C63 121.5(3) . . ?
N3 C27 C34 118.9(3) . . ?
N3 C27 C26 114.3(3) . . ?
C34 C27 C26 126.8(3) . . ?
C59 C60 C61 119.7(3) . . ?
C62 C63 C64 124.5(3) . . ?
C62 C63 C68 119.2(3) . . ?
C68 C63 C64 116.2(3) . . ?
C37 C36 C35 120.3(4) . . ?
C20 C15 C14 120.7(3) . . ?
C16 C15 C14 119.4(3) . . ?
C16 C15 C20 119.6(3) . . ?
N2 C14 C7 121.8(3) . . ?
N2 C14 C15 114.0(3) . . ?
C7 C14 C15 124.1(3) . . ?
N4 C33 C28 121.8(3) . . ?
N4 C33 C32 119.1(3) . . ?
C28 C33 C32 119.1(3) . . ?
C43 C57 C58 118.8(3) . . ?
N5 C41 C42 123.1(3) . . ?
C63 C62 C61 119.5(3) . . ?
C74 C62 C61 120.3(3) . . ?
C74 C62 C63 119.8(3) . . ?
C62 C74 C73 125.2(3) . . ?
C62 C74 C69 119.2(3) . . ?
C69 C74 C73 115.5(3) . . ?
C64 C65 C66 121.4(3) . . ?
C4 C5 C6 120.3(3) . . ?
N7 C48 C49 121.7(3) . . ?
N7 C48 C47 120.6(3) . . ?
C49 C48 C47 117.7(3) . . ?
C31 C32 C33 120.6(3) . . ?
N6 C76 C75 122.9(3) . . ?
C44 C45 C46 125.2(3) . . ?
C44 C45 C50 119.4(3) . . ?
C50 C45 C46 115.4(3) . . ?
C47 C46 C45 122.1(3) . . ?
C57 C43 C44 119.5(3) . . ?
C42 C43 C57 118.4(3) . . ?
C42 C43 C44 122.0(3) . . ?
C50 C49 C48 119.7(3) . . ?
C25 C24 C23 120.1(3) . . ?
C45 C44 C43 119.1(3) . . ?
C56 C44 C45 119.4(3) . . ?
C56 C44 C43 121.4(3) . . ?
N9 C66 C65 120.3(3) . . ?
N9 C66 C67 121.9(3) . . ?
C67 C66 C65 117.9(3) . . ?
C22 C23 C24 120.4(3) . . ?
O2 C68 C63 120.5(3) . . ?
O2 C68 C67 116.0(3) . . ?
C67 C68 C63 123.4(3) . . ?
O2 C69 C74 120.3(3) . . ?
C70 C69 O2 115.5(3) . . ?
C70 C69 C74 124.2(3) . . ?
C23 C22 C21 121.1(3) . . ?
C41 C42 C43 119.3(3) . . ?
C19 C20 C15 119.7(3) . . ?
C4 C3 C2 119.7(3) . . ?
C46 C47 C48 121.4(3) . . ?
C21 C26 C27 114.5(3) . . ?
C25 C26 C21 120.3(3) . . ?
C25 C26 C27 124.8(3) . . ?
C68 C67 C66 119.3(3) . . ?
C44 C56 C51 118.8(3) . . ?
C44 C56 C55 124.5(3) . . ?
C51 C56 C55 116.6(3) . . ?
C32 C31 C30 120.0(3) . . ?
C1 C2 C3 120.7(3) . . ?
C11 C12 C13 120.4(3) . . ?
C15 C16 C17 120.5(3) . . ?
C29 C30 C31 120.4(3) . . ?
C69 C70 C71 119.4(3) . . ?
C24 C25 C26 120.0(3) . . ?
N10 C91 C92 112.8(3) . . ?
O1 C50 C45 120.0(3) . . ?
O1 C50 C49 116.5(3) . . ?
C49 C50 C45 123.5(3) . . ?
C12 C11 C10 120.0(3) . . ?
N10 C89 C90 112.9(3) . . ?
C10 C9 C8 120.5(3) . . ?
C73 C72 C71 120.9(3) . . ?
C20 C19 C18 120.2(3) . . ?
C51 C52 C53 119.3(4) . . ?
N9 C85 C86 112.6(4) . . ?
C17 C18 C19 120.0(3) . . ?
C18 C17 C16 120.0(4) . . ?
Cl2 C93 Cl1 110.7(2) . . ?
N7 C79 C80 114.3(3) . . ?
N10 C71 C70 121.3(3) . . ?
N10 C71 C72 121.1(3) . . ?
C70 C71 C72 117.6(3) . . ?
O1 C51 C56 121.0(3) . . ?
O1 C51 C52 115.7(3) . . ?
C52 C51 C56 123.3(3) . . ?
C39 C40 C35 120.6(4) . . ?
C9 C10 C11 120.8(3) . . ?
C54 C55 C56 121.4(4) . . ?
N8 C53 C52 121.2(4) . . ?
N8 C53 C54 120.2(4) . . ?
C52 C53 C54 118.6(3) . . ?
N7 C77 C78 112.9(3) . . ?
C36 C37 C38 120.2(4) . . ?
C37 C38 C39 119.7(4) . . ?
C40 C39 C38 120.2(4) . . ?
N8 C81 C82 112.6(4) . . ?
C55 C54 C53 120.7(4) . . ?
N9 C87 C88 112.7(4) . . ?
N8 C83 C84 112.6(4) . . ?
Cl3 C94 Cl4 111.6(3) . . ?
Cl8 C96 Cl7 115.9(6) . . ?
Cl7A C96 Cl8A 111.8(7) . . ?
Cl6A C95 Cl5A 107.9(7) . . ?
Cl11 C95 Cl6 119.6(7) . . ?
Cl9 C97 Cl10 111.9(9) . . ?
Cl5 C97 Cl9A 125.3(10) . . ?

loop_
_geom_bond_atom_site_label_1
_geom_bond_atom_site_label_2
_geom_bond_distance
_geom_bond_site_symmetry_2
_geom_bond_publ_flag
Rh1 N1 2.072(3) . ?
Rh1 N6 2.190(3) . ?
Rh1 N5 2.246(3) . ?
Rh1 N3 2.078(3) . ?
Rh1 C1 1.980(3) . ?
Rh1 C21 1.996(3) . ?
Cl1 C93 1.770(4) . ?
Cl4 C94 1.763(5) . ?
Cl2 C93 1.766(4) . ?
P1 F1 1.600(3) . ?
P1 F2 1.602(3) . ?
P1 F6 1.601(3) . ?
P1 F3 1.591(3) . ?
P1 F5 1.613(3) . ?
P1 F4 1.597(3) . ?
P3 F18 1.582(3) . ?
P3 F13 1.591(3) . ?
P3 F15 1.576(3) . ?
P3 F14 1.587(3) . ?
P3 F17 1.621(6) . ?
P3 F16 1.531(7) . ?
P3 F17A 1.503(14) . ?
P3 F16A 1.778(17) . ?
P2 F12 1.576(3) . ?
P2 F10 1.583(3) . ?
P2 F8 1.589(3) . ?
P2 F11 1.566(3) . ?
P2 F9 1.613(4) . ?
P2 F7 1.556(5) . ?
P2 F7A 1.827(17) . ?
Cl3 C94 1.763(5) . ?
Cl7 C96 1.747(17) . ?
O2 C68 1.364(4) . ?
O2 C69 1.369(4) . ?
N1 C7 1.349(4) . ?
N1 C8 1.380(4) . ?
N6 C59 1.353(4) . ?
N6 C76 1.343(4) . ?
Cl8 C96 1.700(10) . ?
O1 C50 1.364(4) . ?
O1 C51 1.358(4) . ?
N5 C58 1.350(4) . ?
N5 C41 1.343(4) . ?
N3 C28 1.377(4) . ?
N3 C27 1.343(4) . ?
N4 C34 1.312(5) . ?
N4 C33 1.363(5) . ?
N2 C13 1.368(4) . ?
N2 C14 1.311(4) . ?
C58 C59 1.479(4) . ?
C58 C57 1.393(4) . ?
N7 C48 1.351(5) . ?
N7 C79 1.470(5) . ?
N7 C77 1.463(5) . ?
N9 C66 1.349(5) . ?
N9 C85 1.464(5) . ?
N9 C87 1.480(5) . ?
N10 C91 1.465(5) . ?
N10 C89 1.470(5) . ?
N10 C71 1.344(4) . ?
C59 C60 1.377(5) . ?
C75 C61 1.387(5) . ?
C75 C76 1.390(5) . ?
C6 C7 1.464(4) . ?
C6 C1 1.403(4) . ?
C6 C5 1.403(5) . ?
C34 C35 1.485(5) . ?
C34 C27 1.452(5) . ?
C61 C60 1.392(5) . ?
C61 C62 1.496(5) . ?
N8 C53 1.348(5) . ?
N8 C81 1.463(6) . ?
N8 C83 1.471(6) . ?
C7 C14 1.448(4) . ?
C1 C2 1.396(5) . ?
C35 C36 1.403(5) . ?
C35 C40 1.401(5) . ?
C29 C28 1.398(5) . ?
C29 C30 1.369(5) . ?
C73 C74 1.421(5) . ?
C73 C72 1.358(5) . ?
C21 C22 1.392(5) . ?
C21 C26 1.420(5) . ?
C4 C5 1.380(5) . ?
C4 C3 1.389(5) . ?
C8 C13 1.415(5) . ?
C8 C9 1.406(5) . ?
C28 C33 1.414(5) . ?
C13 C12 1.406(5) . ?
C64 C63 1.425(5) . ?
C64 C65 1.358(5) . ?
C27 C26 1.463(5) . ?
C63 C62 1.403(4) . ?
C63 C68 1.413(5) . ?
C36 C37 1.386(6) . ?
C15 C14 1.491(4) . ?
C15 C20 1.397(5) . ?
C15 C16 1.382(5) . ?
C33 C32 1.416(5) . ?
C57 C43 1.392(5) . ?
C41 C42 1.378(5) . ?
C62 C74 1.395(5) . ?
C74 C69 1.420(5) . ?
C65 C66 1.430(5) . ?
C48 C49 1.411(5) . ?
C48 C47 1.430(5) . ?
C32 C31 1.356(6) . ?
C45 C46 1.424(5) . ?
C45 C44 1.405(5) . ?
C45 C50 1.421(5) . ?
C46 C47 1.349(5) . ?
C43 C44 1.490(5) . ?
C43 C42 1.381(5) . ?
C49 C50 1.364(5) . ?
C24 C23 1.395(5) . ?
C24 C25 1.379(5) . ?
C44 C56 1.402(5) . ?
C66 C67 1.419(5) . ?
C23 C22 1.378(5) . ?
C68 C67 1.373(5) . ?
C69 C70 1.363(5) . ?
C20 C19 1.390(5) . ?
C3 C2 1.398(5) . ?
C26 C25 1.397(5) . ?
C56 C51 1.415(5) . ?
C56 C55 1.421(5) . ?
C31 C30 1.414(5) . ?
C12 C11 1.364(5) . ?
C16 C17 1.393(5) . ?
C90 C89 1.522(6) . ?
C70 C71 1.419(5) . ?
C91 C92 1.526(6) . ?
C11 C10 1.401(5) . ?
C9 C10 1.369(5) . ?
C72 C71 1.444(5) . ?
C19 C18 1.394(6) . ?
C52 C51 1.377(5) . ?
C52 C53 1.405(6) . ?
C85 C86 1.490(7) . ?
C18 C17 1.375(6) . ?
C79 C80 1.518(6) . ?
C40 C39 1.380(6) . ?
C55 C54 1.367(5) . ?
C53 C54 1.440(6) . ?
C77 C78 1.514(6) . ?
C37 C38 1.391(7) . ?
C38 C39 1.395(6) . ?
C82 C81 1.529(7) . ?
C88 C87 1.506(7) . ?
C83 C84 1.523(7) . ?
C96 Cl8A 1.871(12) . ?
C96 Cl7A 1.745(19) . ?
Cl6 C95 1.626(14) . ?
Cl10 C97 1.753(9) . ?
Cl5A C95 1.878(12) . ?
Cl9 C97 1.735(18) . ?
C95 Cl6A 1.774(13) . ?
C95 Cl11 1.606(14) . ?
C97 Cl5 1.509(14) . ?
C97 Cl9A 1.761(9) . ?
